data_1514923
loop_
_publ_author_name
'Kand, Dnyaneshwar'
'Mishra, Pratyush Kumar'
'Saha, Tanmoy'
'Lahiri, Mayurika'
'Talukdar, Pinaki'

_publ_section_title
;
 BODIPY based colorimetric fluorescent probe for selective thiophenol
 detection: theoretical and experimental studies.
;
_journal_issue 17
_journal_name_full 'The Analyst'
_journal_page_first 3921
_journal_page_last 3924
_journal_paper_doi 10.1039/c2an35524h
_journal_volume 137
_journal_year 2012
_chemical_formula_moiety C16H12BF2N3
_chemical_formula_sum 'C16 H12 B F2 N3'
_chemical_formula_weight 295.10
_chemical_name_systematic
;
?
;
_space_group_IT_number 14
_symmetry_cell_setting monoclinic
_symmetry_space_group_name_Hall '-P 2ybc'
_symmetry_space_group_name_H-M 'P 1 21/c 1'
_atom_sites_solution_hydrogens geom
_atom_sites_solution_primary direct
_atom_sites_solution_secondary difmap
_audit_creation_method SHELXL-97
_cell_angle_alpha 90.00
_cell_angle_beta 99.120(4)
_cell_angle_gamma 90.00
_cell_formula_units_Z 4
_cell_length_a 15.746(3)
_cell_length_b 8.9776(18)
_cell_length_c 10.2886(19)
_cell_measurement_temperature 296(2)
_cell_volume 1436.0(5)
_computing_structure_refinement 'SHELXL-97 (Sheldrick, 2008)'
_computing_structure_solution 'SHELXS-97 (Sheldrick, 2008)'
_diffrn_ambient_temperature 296(2)
_diffrn_measured_fraction_theta_full 0.985
_diffrn_measured_fraction_theta_max 0.985
_diffrn_radiation_monochromator graphite
_diffrn_radiation_source 'fine-focus sealed tube'
_diffrn_radiation_type MoK\a
_diffrn_radiation_wavelength 0.71073
_diffrn_reflns_av_R_equivalents 0.0430
_diffrn_reflns_av_sigmaI/netI 0.0571
_diffrn_reflns_limit_h_max 21
_diffrn_reflns_limit_h_min -21
_diffrn_reflns_limit_k_max 12
_diffrn_reflns_limit_k_min -11
_diffrn_reflns_limit_l_max 13
_diffrn_reflns_limit_l_min -9
_diffrn_reflns_number 9884
_diffrn_reflns_theta_full 28.49
_diffrn_reflns_theta_max 28.49
_diffrn_reflns_theta_min 1.31
_exptl_absorpt_coefficient_mu 0.100
_exptl_absorpt_correction_T_max 0.9965
_exptl_absorpt_correction_T_min 0.9652
_exptl_absorpt_correction_type multi-scan
_exptl_crystal_colour Yellow
_exptl_crystal_density_diffrn 1.365
_exptl_crystal_density_method calcd
_exptl_crystal_description needles
_exptl_crystal_F_000 608
_exptl_crystal_size_max 0.36
_exptl_crystal_size_mid 0.11
_exptl_crystal_size_min 0.035
_refine_diff_density_max 0.350
_refine_diff_density_min -0.304
_refine_diff_density_rms 0.111
_refine_ls_extinction_coef 0.038(5)
_refine_ls_extinction_expression Fc^*^=kFc[1+0.001xFc^2^\l^3^/sin(2\q)]^-1/4^
_refine_ls_extinction_method SHELXL
_refine_ls_goodness_of_fit_ref 0.990
_refine_ls_hydrogen_treatment mixed
_refine_ls_matrix_type full
_refine_ls_number_parameters 201
_refine_ls_number_reflns 3567
_refine_ls_number_restraints 0
_refine_ls_restrained_S_all 0.990
_refine_ls_R_factor_all 0.1222
_refine_ls_R_factor_gt 0.0589
_refine_ls_shift/su_max 0.035
_refine_ls_shift/su_mean 0.001
_refine_ls_structure_factor_coef Fsqd
_refine_ls_weighting_details 'calc w=1/[\s^2^(Fo^2^)+(0.0981P)^2^+0.0000P] where P=(Fo^2^+2Fc^2^)/3'
_refine_ls_weighting_scheme calc
_refine_ls_wR_factor_gt 0.1476
_refine_ls_wR_factor_ref 0.1907
_reflns_number_gt 1835
_reflns_number_total 3567
_reflns_threshold_expression >2sigma(I)
_cod_data_source_file c2an35524h.txt
_cod_data_source_block trail2
_cod_depositor_comments
;
The following automatic conversions were performed:

'_symmetry_cell_setting' value 'Monoclinic' changed to 'monoclinic'
according to
/usr/data/users/saulius/automatic-downloads/retrospective/RSC/lib/dictionaries/cif_core.dic
dictionary named 'cif_core.dic' version 2.4.2 from
2011-04-26.

'_exptl_absorpt_correction_type' value 'Multi-scan'
changed to 'multi-scan' according to
/usr/data/users/saulius/automatic-downloads/retrospective/RSC/lib/dictionaries/cif_core.dic
dictionary named 'cif_core.dic' version 2.4.2 from 2011-04-26.

Automatic conversion script
Id: cif_fix_values 2281 2013-09-26 08:29:07Z andrius 
;
_cod_original_cell_volume 1436.1(5)
_cod_original_sg_symbol_H-M P21/c
_cod_database_code 1514923

loop_
_symmetry_equiv_pos_as_xyz
'x, y, z'
'-x, y+1/2, -z+1/2'
'-x, -y, -z'
'x, -y-1/2, z-1/2'

loop_
_atom_site_label
_atom_site_type_symbol
_atom_site_fract_x
_atom_site_fract_y
_atom_site_fract_z
_atom_site_U_iso_or_equiv
_atom_site_adp_type
_atom_site_occupancy
_atom_site_symmetry_multiplicity
_atom_site_calc_flag
_atom_site_refinement_flags
B1 B 0.10172(19) 0.4684(3) 0.7099(3) 0.0498(7) Uani 1 1 d .
C1 C 0.54563(18) 0.0553(4) 1.2076(3) 0.0719(9) Uani 1 1 d .
H1A H 0.5254 -0.0066 1.2724 0.108 Uiso 1 1 calc R
H1B H 0.5817 0.1326 1.2509 0.108 Uiso 1 1 calc R
H1C H 0.5780 -0.0040 1.1552 0.108 Uiso 1 1 calc R
F1 F 0.02393(9) 0.46586(18) 0.75936(18) 0.0770(6) Uani 1 1 d .
N1 N 0.17032(13) 0.5481(2) 0.8048(2) 0.0494(6) Uani 1 1 d .
C2 C 0.24082(15) 0.4825(2) 0.8799(2) 0.0427(6) Uani 1 1 d .
F2 F 0.08742(12) 0.53709(18) 0.58764(16) 0.0793(6) Uani 1 1 d .
N2 N 0.13299(11) 0.3083(2) 0.69581(18) 0.0419(5) Uani 1 1 d .
C3 C 0.25578(14) 0.3257(2) 0.8700(2) 0.0387(5) Uani 1 1 d .
N3 N 0.03596(13) 0.2287(3) 0.5094(2) 0.0597(6) Uani 1 1 d .
H3A H 0.0124 0.3152 0.4992 0.072 Uiso 1 1 calc R
H3B H 0.0179 0.1576 0.4560 0.072 Uiso 1 1 calc R
C4 C 0.32918(14) 0.2562(2) 0.9562(2) 0.0399(5) Uani 1 1 d .
C5 C 0.31772(15) 0.1340(3) 1.0344(2) 0.0442(6) Uani 1 1 d .
H5 H 0.2628 0.0954 1.0333 0.053 Uiso 1 1 calc R
C6 C 0.38707(17) 0.0687(3) 1.1142(2) 0.0501(7) Uani 1 1 d .
H6 H 0.3779 -0.0139 1.1646 0.060 Uiso 1 1 calc R
C7 C 0.46982(16) 0.1243(3) 1.1202(2) 0.0510(7) Uani 1 1 d .
C8 C 0.16862(19) 0.6935(3) 0.8411(3) 0.0674(8) Uani 1 1 d .
H8 H 0.1270 0.7625 0.8067 0.081 Uiso 1 1 calc R
C9 C 0.2378(2) 0.7224(3) 0.9365(3) 0.0709(9) Uani 1 1 d .
H9 H 0.2518 0.8138 0.9768 0.085 Uiso 1 1 calc R
C10 C 0.28354(17) 0.5900(3) 0.9621(3) 0.0547(7) Uani 1 1 d .
H10 H 0.3333 0.5764 1.0228 0.066 Uiso 1 1 calc R
C11 C 0.48064(16) 0.2460(3) 1.0422(2) 0.0535(7) Uani 1 1 d .
H11 H 0.5355 0.2851 1.0440 0.064 Uiso 1 1 calc R
C12 C 0.41219(15) 0.3111(3) 0.9618(2) 0.0505(6) Uani 1 1 d .
H12 H 0.4218 0.3929 0.9105 0.061 Uiso 1 1 calc R
C13 C 0.20259(14) 0.2429(2) 0.7800(2) 0.0396(5) Uani 1 1 d .
C14 C 0.10048(14) 0.2047(3) 0.6078(2) 0.0451(6) Uani 1 1 d .
C15 C 0.14614(16) 0.0681(3) 0.6352(2) 0.0482(6) Uani 1 1 d .
H15 H 0.1352 -0.0209 0.5893 0.058 Uiso 1 1 calc R
C16 C 0.20762(15) 0.0916(3) 0.7391(2) 0.0454(6) Uani 1 1 d .
H16 H 0.2469 0.0211 0.7780 0.055 Uiso 1 1 calc R

loop_
_atom_site_aniso_label
_atom_site_aniso_U_11
_atom_site_aniso_U_22
_atom_site_aniso_U_33
_atom_site_aniso_U_23
_atom_site_aniso_U_13
_atom_site_aniso_U_12
B1 0.0429(16) 0.0467(16) 0.0566(18) 0.0076(14) -0.0023(14) 0.0074(12)
C1 0.0610(18) 0.102(2) 0.0481(16) 0.0011(16) -0.0069(14) 0.0284(16)
F1 0.0448(10) 0.0706(11) 0.1159(15) -0.0100(10) 0.0139(9) 0.0104(7)
N1 0.0470(12) 0.0394(10) 0.0586(13) 0.0065(10) -0.0018(10) 0.0040(9)
C2 0.0386(13) 0.0439(13) 0.0446(13) 0.0049(11) 0.0039(10) 0.0008(10)
F2 0.0913(13) 0.0635(10) 0.0708(11) 0.0237(9) -0.0248(9) 0.0017(9)
N2 0.0328(10) 0.0458(11) 0.0452(11) 0.0041(9) 0.0006(8) 0.0019(8)
C3 0.0347(12) 0.0446(12) 0.0361(12) 0.0049(10) 0.0033(9) 0.0032(9)
N3 0.0512(13) 0.0605(13) 0.0599(14) -0.0013(11) -0.0146(11) -0.0004(10)
C4 0.0362(12) 0.0469(12) 0.0357(12) 0.0011(10) 0.0034(10) 0.0042(10)
C5 0.0404(13) 0.0474(13) 0.0446(13) 0.0028(11) 0.0059(11) 0.0060(10)
C6 0.0587(16) 0.0519(14) 0.0394(13) 0.0063(11) 0.0068(12) 0.0129(12)
C7 0.0453(14) 0.0688(17) 0.0361(13) -0.0051(13) -0.0022(11) 0.0182(12)
C8 0.0694(19) 0.0377(14) 0.089(2) 0.0049(14) -0.0063(16) 0.0048(12)
C9 0.077(2) 0.0439(15) 0.088(2) -0.0021(15) -0.0002(17) -0.0068(14)
C10 0.0493(15) 0.0486(14) 0.0628(17) 0.0028(13) -0.0017(13) -0.0081(11)
C11 0.0338(13) 0.0734(17) 0.0514(15) 0.0024(14) 0.0006(11) 0.0023(12)
C12 0.0421(14) 0.0614(16) 0.0472(14) 0.0072(12) 0.0049(11) 0.0007(12)
C13 0.0332(12) 0.0457(12) 0.0389(12) 0.0072(10) 0.0030(10) 0.0039(9)
C14 0.0341(12) 0.0539(14) 0.0463(14) 0.0025(12) 0.0029(10) -0.0045(10)
C15 0.0444(14) 0.0452(13) 0.0545(15) -0.0054(12) 0.0062(12) -0.0008(11)
C16 0.0423(13) 0.0437(13) 0.0502(14) 0.0007(11) 0.0070(11) 0.0059(10)

loop_
_atom_type_symbol
_atom_type_description
_atom_type_scat_dispersion_real
_atom_type_scat_dispersion_imag
_atom_type_scat_source
C C 0.0033 0.0016 'International Tables Vol C Tables 4.2.6.8 and 6.1.1.4'
H H 0.0000 0.0000 'International Tables Vol C Tables 4.2.6.8 and 6.1.1.4'
N N 0.0061 0.0033 'International Tables Vol C Tables 4.2.6.8 and 6.1.1.4'
B B 0.0013 0.0007 'International Tables Vol C Tables 4.2.6.8 and 6.1.1.4'
F F 0.0171 0.0103 'International Tables Vol C Tables 4.2.6.8 and 6.1.1.4'

loop_
_geom_angle_atom_site_label_1
_geom_angle_atom_site_label_2
_geom_angle_atom_site_label_3
_geom_angle
F2 B1 F1 108.2(2)
F2 B1 N1 111.8(2)
F1 B1 N1 110.4(2)
F2 B1 N2 109.8(2)
F1 B1 N2 109.3(2)
N1 B1 N2 107.25(19)
C7 C1 H1A 109.5
C7 C1 H1B 109.5
H1A C1 H1B 109.5
C7 C1 H1C 109.5
H1A C1 H1C 109.5
H1B C1 H1C 109.5
C8 N1 C2 107.8(2)
C8 N1 B1 126.0(2)
C2 N1 B1 125.9(2)
N1 C2 C10 108.3(2)
N1 C2 C3 120.4(2)
C10 C2 C3 131.2(2)
C14 N2 C13 107.56(18)
C14 N2 B1 128.28(19)
C13 N2 B1 124.1(2)
C13 C3 C2 119.5(2)
C13 C3 C4 120.9(2)
C2 C3 C4 119.6(2)
C14 N3 H3A 120.0
C14 N3 H3B 120.0
H3A N3 H3B 120.0
C12 C4 C5 117.6(2)
C12 C4 C3 121.1(2)
C5 C4 C3 121.3(2)
C6 C5 C4 120.9(2)
C6 C5 H5 119.5
C4 C5 H5 119.5
C7 C6 C5 121.3(2)
C7 C6 H6 119.3
C5 C6 H6 119.3
C11 C7 C6 117.4(2)
C11 C7 C1 120.8(3)
C6 C7 C1 121.8(3)
N1 C8 C9 109.3(2)
N1 C8 H8 125.3
C9 C8 H8 125.3
C8 C9 C10 107.6(2)
C8 C9 H9 126.2
C10 C9 H9 126.2
C2 C10 C9 107.0(2)
C2 C10 H10 126.5
C9 C10 H10 126.5
C12 C11 C7 121.8(2)
C12 C11 H11 119.1
C7 C11 H11 119.1
C11 C12 C4 121.0(2)
C11 C12 H12 119.5
C4 C12 H12 119.5
C3 C13 N2 121.5(2)
C3 C13 C16 131.4(2)
N2 C13 C16 106.77(19)
N3 C14 N2 124.3(2)
N3 C14 C15 126.0(2)
N2 C14 C15 109.7(2)
C16 C15 C14 107.4(2)
C16 C15 H15 126.3
C14 C15 H15 126.3
C15 C16 C13 108.5(2)
C15 C16 H16 125.7
C13 C16 H16 125.7

loop_
_geom_bond_atom_site_label_1
_geom_bond_atom_site_label_2
_geom_bond_distance
B1 F2 1.386(3)
B1 F1 1.399(3)
B1 N1 1.516(3)
B1 N2 1.534(3)
C1 C7 1.509(3)
C1 H1A 0.9600
C1 H1B 0.9600
C1 H1C 0.9600
N1 C8 1.359(3)
N1 C2 1.380(3)
C2 C10 1.386(3)
C2 C3 1.433(3)
N2 C14 1.341(3)
N2 C13 1.413(3)
C3 C13 1.366(3)
C3 C4 1.479(3)
N3 C14 1.334(3)
N3 H3A 0.8600
N3 H3B 0.8600
C4 C12 1.389(3)
C4 C5 1.389(3)
C5 C6 1.388(3)
C5 H5 0.9300
C6 C7 1.387(4)
C6 H6 0.9300
C7 C11 1.382(4)
C8 C9 1.371(4)
C8 H8 0.9300
C9 C10 1.392(4)
C9 H9 0.9300
C10 H10 0.9300
C11 C12 1.381(3)
C11 H11 0.9300
C12 H12 0.9300
C13 C16 1.428(3)
C14 C15 1.427(3)
C15 C16 1.340(3)
C15 H15 0.9300
C16 H16 0.9300
